data_4110641
loop_
_publ_author_name
'Yutaka Matsuo'
'Kazukuni Tahara'
'Eiichi Nakamura'

_publ_contact_author 'MATSUO, Yutaka'
_publ_contact_author_email matsuo@chem.s.u-tokyo.ac.jp
_publ_section_title
;
 Synthesis and Electrochemistry of Double-Decker Buckyferrocenes
;
_journal_name_full 'Journal of the American Chemical Society'
_journal_page_first 7154
_journal_page_last 7155
_journal_paper_doi 10.1021/ja061175x
_journal_volume 128
_journal_year 2006
_chemical_compound_source 'synthesis as described'
_chemical_formula_moiety 'C105 H50 Fe2, C6 H5 Cl'
_chemical_formula_sum 'C111 H55 Cl Fe2'
_chemical_formula_weight 1535.7
_chemical_name_systematic
;
 Fe2C60Me5Ph5Cp2_C5v
;
_space_group_IT_number 14
_symmetry_cell_setting monoclinic
_symmetry_Int_Tables_number 14
_symmetry_space_group_name_Hall '-P 2yab'
_symmetry_space_group_name_H-M 'P 1 21/a 1'
_atom_sites_solution_hydrogens geom
_atom_sites_solution_primary direct
_atom_sites_solution_secondary difmap
_audit_creation_date 2006-02-18T14:04:21-00:00
_cell_angle_alpha 90
_cell_angle_beta 110.625(2)
_cell_angle_gamma 90
_cell_formula_units_Z 4
_cell_length_a 17.6530(8)
_cell_length_b 17.7040(9)
_cell_length_c 23.8160(7)
_cell_measurement_reflns_used 12174
_cell_measurement_temperature 153(2)
_cell_measurement_theta_max 25.72
_cell_measurement_theta_min 2.58
_cell_measurement_wavelength 0.71073
_cell_volume 6966.1(5)
_computing_molecular_graphics 'Ortep-3 for Windows (Farrugia, 1997)'
_computing_structure_refinement 'SHELXL-97 (Sheldrick, 1997)'
_computing_structure_solution 'SHELXS-97 (Sheldrick, 1997)'
_diffrn_ambient_temperature 153(2)
_diffrn_measured_fraction_theta_full 0.916
_diffrn_measured_fraction_theta_max 0.916
_diffrn_measurement_device_type 'Imaging Plate'
_diffrn_measurement_method oscillation
_diffrn_radiation_monochromator graphite
_diffrn_radiation_probe x-ray
_diffrn_radiation_type MoK\a
_diffrn_radiation_wavelength 0.71073
_diffrn_reflns_av_R_equivalents 0
_diffrn_reflns_av_unetI/netI 0.0514
_diffrn_reflns_limit_h_max 21
_diffrn_reflns_limit_h_min 0
_diffrn_reflns_limit_k_max 21
_diffrn_reflns_limit_k_min 0
_diffrn_reflns_limit_l_max 26
_diffrn_reflns_limit_l_min -29
_diffrn_reflns_number 12174
_diffrn_reflns_theta_full 25.72
_diffrn_reflns_theta_max 25.72
_diffrn_reflns_theta_min 2.58
_diffrn_standards_decay_% NA
_diffrn_standards_interval_count NA
_diffrn_standards_number NA
_exptl_absorpt_coefficient_mu 0.515
_exptl_absorpt_correction_type none
_exptl_crystal_colour yellow
_exptl_crystal_density_diffrn 1.464
_exptl_crystal_description prism
_exptl_crystal_F_000 3160
_exptl_crystal_size_max 0.20
_exptl_crystal_size_mid 0.20
_exptl_crystal_size_min 0.15
_refine_diff_density_max 2.380
_refine_diff_density_min -1.186
_refine_diff_density_rms 0.111
_refine_ls_extinction_coef 0.0024(5)
_refine_ls_extinction_expression Fc^*^=kFc[1+0.001xFc^2^\l^3^/sin(2\q)]^-1/4^
_refine_ls_extinction_method SHELXL
_refine_ls_goodness_of_fit_ref 1.031
_refine_ls_hydrogen_treatment constr
_refine_ls_matrix_type full
_refine_ls_number_parameters 1028
_refine_ls_number_reflns 12174
_refine_ls_number_restraints 0
_refine_ls_restrained_S_all 1.031
_refine_ls_R_factor_all 0.1109
_refine_ls_R_factor_gt 0.0831
_refine_ls_shift/su_max 0.005
_refine_ls_shift/su_mean 0
_refine_ls_structure_factor_coef Fsqd
_refine_ls_weighting_details 'calc w=1/[\s^2^(Fo^2^)+(0.1966P)^2^+0.0000P] where P=(Fo^2^+2Fc^2^)/3'
_refine_ls_weighting_scheme calc
_refine_ls_wR_factor_gt 0.221
_refine_ls_wR_factor_ref 0.2628
_reflns_number_gt 8124
_reflns_number_total 12174
_reflns_threshold_expression >2sigma(I)
_cod_data_source_file ja061175xsi20060218_055421.cif
_cod_data_source_block Fe2C5v
_cod_original_sg_symbol_H-M 'P 21/a'
_cod_database_code 4110641

loop_
_symmetry_equiv_pos_as_xyz
'x, y, z'
'-x+1/2, y+1/2, -z'
'-x, -y, -z'
'x-1/2, -y-1/2, z'

loop_
_atom_site_label
_atom_site_type_symbol
_atom_site_fract_x
_atom_site_fract_y
_atom_site_fract_z
_atom_site_U_iso_or_equiv
_atom_site_adp_type
_atom_site_occupancy
_atom_site_symmetry_multiplicity
_atom_site_calc_flag
_atom_site_refinement_flags
Fe1 Fe 0.19207(3) 0.14388(4) 0.03543(3) 0.0362(2) Uani 1 1 d .
Fe2 Fe 0.68481(4) -0.07672(4) 0.33900(3) 0.0379(2) Uani 1 1 d .
Cl Cl 0.55132(12) 0.53691(11) 0.43015(10) 0.0974(6) Uani 1 1 d .
C1 C 0.2436(2) 0.1115(2) 0.12448(17) 0.0329(9) Uani 1 1 d .
C2 C 0.2392(2) 0.0477(2) 0.08642(16) 0.0324(9) Uani 1 1 d .
C3 C 0.2850(2) 0.0658(2) 0.04931(16) 0.0313(8) Uani 1 1 d .
C4 C 0.3181(2) 0.1399(2) 0.06432(17) 0.0346(9) Uani 1 1 d .
C5 C 0.2922(2) 0.1675(2) 0.11111(17) 0.0342(9) Uani 1 1 d .
C6 C 0.2281(2) 0.1068(2) 0.18316(17) 0.0348(9) Uani 1 1 d .
C7 C 0.2184(2) -0.0306(2) 0.09853(16) 0.0319(9) Uani 1 1 d .
C8 C 0.3181(2) 0.0080(2) 0.01761(16) 0.0320(9) Uani 1 1 d .
C9 C 0.3894(2) 0.1693(2) 0.05083(17) 0.0342(9) Uani 1 1 d .
C10 C 0.3350(3) 0.2308(2) 0.15333(18) 0.0354(9) Uani 1 1 d .
C11 C 0.2454(2) 0.0243(2) 0.20406(17) 0.0340(9) Uani 1 1 d .
C12 C 0.2407(2) -0.0366(2) 0.16782(17) 0.0320(8) Uani 1 1 d .
C13 C 0.2826(2) -0.0832(2) 0.08926(16) 0.0307(8) Uani 1 1 d .
C14 C 0.3274(2) -0.0661(2) 0.05376(16) 0.0309(8) Uani 1 1 d .
C15 C 0.4081(2) 0.0284(2) 0.03135(15) 0.0307(8) Uani 1 1 d .
C16 C 0.4390(2) 0.0997(2) 0.04596(16) 0.0317(8) Uani 1 1 d .
C17 C 0.4471(2) 0.2047(2) 0.11019(17) 0.0331(9) Uani 1 1 d .
C18 C 0.4226(2) 0.2314(2) 0.15487(17) 0.0340(9) Uani 1 1 d .
C19 C 0.3002(2) 0.1473(2) 0.23021(17) 0.0337(9) Uani 1 1 d .
C20 C 0.3468(2) 0.2013(2) 0.21719(18) 0.0346(9) Uani 1 1 d .
C21 C 0.3036(2) 0.0230(2) 0.26510(16) 0.0312(8) Uani 1 1 d .
C22 C 0.2941(2) -0.1003(2) 0.18960(16) 0.0301(8) Uani 1 1 d .
C23 C 0.3198(2) -0.1282(2) 0.14250(16) 0.0300(8) Uani 1 1 d .
C24 C 0.4090(2) -0.0932(2) 0.06963(15) 0.0301(8) Uani 1 1 d .
C25 C 0.4574(2) -0.0366(2) 0.05619(15) 0.0300(8) Uani 1 1 d .
C26 C 0.5226(2) 0.1078(2) 0.08657(16) 0.0312(8) Uani 1 1 d .
C27 C 0.5266(2) 0.1714(2) 0.12514(17) 0.0319(8) Uani 1 1 d .
C28 C 0.4768(2) 0.2254(2) 0.21687(17) 0.0336(9) Uani 1 1 d .
C29 C 0.4318(2) 0.2075(2) 0.25386(18) 0.0356(9) Uani 1 1 d .
C30 C 0.3361(2) 0.0974(2) 0.28063(17) 0.0347(9) Uani 1 1 d .
C31 C 0.3521(2) -0.0397(2) 0.28786(15) 0.0311(8) Uani 1 1 d .
C32 C 0.3482(2) -0.1030(2) 0.24901(17) 0.0314(8) Uani 1 1 d .
C33 C 0.3974(2) -0.1568(2) 0.15702(16) 0.0304(8) Uani 1 1 d .
C34 C 0.4434(2) -0.1396(2) 0.12011(16) 0.0297(8) Uani 1 1 d .
C35 C 0.5385(2) -0.0290(2) 0.09364(16) 0.0298(8) Uani 1 1 d .
C36 C 0.5718(2) 0.0455(2) 0.10908(16) 0.0307(8) Uani 1 1 d .
C37 C 0.5809(2) 0.1680(2) 0.18452(17) 0.0326(9) Uani 1 1 d .
C38 C 0.5550(2) 0.1965(2) 0.23127(17) 0.0332(9) Uani 1 1 d .
C39 C 0.4652(3) 0.1614(2) 0.30370(17) 0.0350(9) Uani 1 1 d .
C40 C 0.4178(2) 0.1049(2) 0.31792(17) 0.0338(9) Uani 1 1 d .
C41 C 0.4359(2) -0.0309(2) 0.32790(15) 0.0312(8) Uani 1 1 d .
C42 C 0.4276(2) -0.1356(2) 0.26388(16) 0.0295(8) Uani 1 1 d .
C43 C 0.4518(2) -0.1613(2) 0.21915(16) 0.0298(8) Uani 1 1 d .
C44 C 0.5279(2) -0.1326(2) 0.15703(15) 0.0293(8) Uani 1 1 d .
C45 C 0.5746(2) -0.0785(2) 0.14418(16) 0.0297(8) Uani 1 1 d .
C46 C 0.6304(2) 0.0437(2) 0.16972(17) 0.0310(8) Uani 1 1 d .
C47 C 0.6336(2) 0.1044(2) 0.20672(17) 0.0311(8) Uani 1 1 d .
C48 C 0.5919(2) 0.1500(2) 0.28432(17) 0.0320(9) Uani 1 1 d .
C49 C 0.5481(2) 0.1333(2) 0.31971(17) 0.0334(9) Uani 1 1 d .
C50 C 0.4673(2) 0.0399(2) 0.34294(16) 0.0326(9) Uani 1 1 d .
C51 C 0.4857(2) -0.1012(2) 0.32367(16) 0.0319(9) Uani 1 1 d .
C52 C 0.5401(2) -0.1625(2) 0.22138(16) 0.0321(8) Uani 1 1 d .
C53 C 0.6473(2) -0.0386(2) 0.19170(16) 0.0288(8) Uani 1 1 d .
C54 C 0.6572(2) 0.0999(2) 0.27520(16) 0.0315(8) Uani 1 1 d .
C55 C 0.5577(2) 0.0609(2) 0.35738(16) 0.0317(9) Uani 1 1 d .
C56 C 0.5583(2) -0.0726(2) 0.31099(16) 0.0299(8) Uani 1 1 d .
C57 C 0.5841(2) -0.1002(2) 0.26371(16) 0.0310(8) Uani 1 1 d .
C58 C 0.6313(2) -0.0430(2) 0.25035(16) 0.0308(8) Uani 1 1 d .
C59 C 0.6372(2) 0.0199(2) 0.28891(16) 0.0307(8) Uani 1 1 d .
C60 C 0.5920(2) 0.0016(2) 0.32667(16) 0.0322(9) Uani 1 1 d .
C61 C 0.1448(3) 0.1354(3) 0.1809(2) 0.0413(10) Uani 1 1 d .
H61A H 0.1406 0.1304 0.2207 0.062 Uiso 1 1 calc R
H61B H 0.1022 0.1056 0.1518 0.062 Uiso 1 1 calc R
H61C H 0.1387 0.1887 0.1688 0.062 Uiso 1 1 calc R
C62 C 0.1307(2) -0.0570(3) 0.06250(18) 0.0392(10) Uani 1 1 d .
H62A H 0.1233 -0.1089 0.0739 0.059 Uiso 1 1 calc R
H62B H 0.1215 -0.055 0.0195 0.059 Uiso 1 1 calc R
H62C H 0.0921 -0.0236 0.0714 0.059 Uiso 1 1 calc R
C63 C 0.2700(2) -0.0022(3) -0.05000(16) 0.0367(9) Uani 1 1 d .
H63A H 0.2963 -0.0407 -0.0664 0.055 Uiso 1 1 calc R
H63B H 0.2687 0.0459 -0.0708 0.055 Uiso 1 1 calc R
H63C H 0.2146 -0.018 -0.0557 0.055 Uiso 1 1 calc R
C64 C 0.3695(3) 0.2229(3) -0.00390(18) 0.0404(10) Uani 1 1 d .
H64A H 0.4199 0.2391 -0.0088 0.061 Uiso 1 1 calc R
H64B H 0.3405 0.2673 0.0026 0.061 Uiso 1 1 calc R
H64C H 0.3357 0.1963 -0.0401 0.061 Uiso 1 1 calc R
C65 C 0.2932(3) 0.3090(3) 0.1405(2) 0.0456(11) Uani 1 1 d .
H65A H 0.3254 0.3456 0.1703 0.068 Uiso 1 1 calc R
H65B H 0.2391 0.3052 0.1429 0.068 Uiso 1 1 calc R
H65C H 0.2888 0.3258 0.1003 0.068 Uiso 1 1 calc R
C66 C 0.5027(2) -0.1541(2) 0.37727(17) 0.0350(9) Uani 1 1 d .
C67 C 0.4624(3) -0.2232(3) 0.3735(2) 0.0464(11) Uani 1 1 d .
H67 H 0.4234 -0.2386 0.3364 0.056 Uiso 1 1 calc R
C68 C 0.4794(3) -0.2697(3) 0.4242(2) 0.0543(13) Uani 1 1 d .
H68 H 0.4503 -0.3155 0.4216 0.065 Uiso 1 1 calc R
C69 C 0.5378(3) -0.2492(3) 0.4773(2) 0.0604(15) Uani 1 1 d .
H69 H 0.552 -0.2825 0.5108 0.072 Uiso 1 1 calc R
C70 C 0.5760(3) -0.1805(3) 0.4822(2) 0.0560(14) Uani 1 1 d .
H70 H 0.6141 -0.1653 0.5199 0.067 Uiso 1 1 calc R
C71 C 0.5596(3) -0.1330(3) 0.43301(18) 0.0459(11) Uani 1 1 d .
H71 H 0.587 -0.086 0.437 0.055 Uiso 1 1 calc R
C72 C 0.6056(3) 0.0763(2) 0.42432(17) 0.0366(9) Uani 1 1 d .
C73 C 0.5705(3) 0.0716(3) 0.4671(2) 0.0544(13) Uani 1 1 d .
H73 H 0.5156 0.0562 0.4562 0.065 Uiso 1 1 calc R
C74 C 0.6149(3) 0.0895(4) 0.5268(2) 0.0723(19) Uani 1 1 d .
H74 H 0.5902 0.0857 0.5562 0.087 Uiso 1 1 calc R
C75 C 0.6944(3) 0.1125(4) 0.5434(2) 0.0628(16) Uani 1 1 d .
H75 H 0.7242 0.1256 0.5839 0.075 Uiso 1 1 calc R
C76 C 0.7301(3) 0.1162(3) 0.5004(2) 0.0571(14) Uani 1 1 d .
H76 H 0.7851 0.1312 0.5114 0.068 Uiso 1 1 calc R
C77 C 0.6860(3) 0.0983(3) 0.44142(19) 0.0441(11) Uani 1 1 d .
H77 H 0.7112 0.101 0.4122 0.053 Uiso 1 1 calc R
C78 C 0.7431(2) 0.1297(2) 0.30757(17) 0.0351(9) Uani 1 1 d .
C79 C 0.7559(3) 0.2027(3) 0.32953(18) 0.0424(10) Uani 1 1 d .
H79 H 0.7108 0.2343 0.3258 0.051 Uiso 1 1 calc R
C80 C 0.8349(3) 0.2306(3) 0.35734(19) 0.0447(11) Uani 1 1 d .
H80 H 0.8429 0.2805 0.373 0.054 Uiso 1 1 calc R
C81 C 0.9002(3) 0.1861(3) 0.36193(19) 0.0469(12) Uani 1 1 d .
H81 H 0.9535 0.2049 0.381 0.056 Uiso 1 1 calc R
C82 C 0.8880(3) 0.1131(3) 0.3385(2) 0.0506(12) Uani 1 1 d .
H82 H 0.933 0.0824 0.3404 0.061 Uiso 1 1 calc R
C83 C 0.8100(3) 0.0856(3) 0.31233(19) 0.0414(10) Uani 1 1 d .
H83 H 0.8021 0.0354 0.2973 0.05 Uiso 1 1 calc R
C84 C 0.7291(2) -0.0710(2) 0.19539(16) 0.0303(8) Uani 1 1 d .
C85 C 0.7932(2) -0.0246(3) 0.19605(17) 0.0387(10) Uani 1 1 d .
H85 H 0.7852 0.0284 0.1907 0.046 Uiso 1 1 calc R
C86 C 0.8696(3) -0.0560(3) 0.20464(19) 0.0449(11) Uani 1 1 d .
H86 H 0.9131 -0.0242 0.2051 0.054 Uiso 1 1 calc R
C87 C 0.8816(3) -0.1332(3) 0.2124(2) 0.0479(11) Uani 1 1 d .
H87 H 0.9336 -0.1541 0.219 0.057 Uiso 1 1 calc R
C88 C 0.8174(3) -0.1801(3) 0.2104(2) 0.0441(10) Uani 1 1 d .
H88 H 0.8253 -0.2331 0.2152 0.053 Uiso 1 1 calc R
C89 C 0.7414(3) -0.1491(2) 0.20138(19) 0.0385(9) Uani 1 1 d .
H89 H 0.6974 -0.1813 0.1993 0.046 Uiso 1 1 calc R
C90 C 0.5726(2) -0.2435(2) 0.23377(17) 0.0340(9) Uani 1 1 d .
C91 C 0.5712(3) -0.2924(3) 0.18732(19) 0.0397(10) Uani 1 1 d .
H91 H 0.5552 -0.2744 0.1472 0.048 Uiso 1 1 calc R
C92 C 0.5931(3) -0.3673(3) 0.2001(2) 0.0466(11) Uani 1 1 d .
H92 H 0.5931 -0.4 0.1685 0.056 Uiso 1 1 calc R
C93 C 0.6149(3) -0.3958(3) 0.2573(2) 0.0508(12) Uani 1 1 d .
H93 H 0.6305 -0.4472 0.2651 0.061 Uiso 1 1 calc R
C94 C 0.6138(3) -0.3487(3) 0.3032(2) 0.0476(11) Uani 1 1 d .
H94 H 0.6275 -0.368 0.3427 0.057 Uiso 1 1 calc R
C95 C 0.5925(3) -0.2727(3) 0.29169(19) 0.0429(10) Uani 1 1 d .
H95 H 0.5916 -0.2407 0.3235 0.052 Uiso 1 1 calc R
C96 C 0.0733(4) 0.1699(6) 0.0155(4) 0.101(3) Uani 1 1 d .
H96 H 0.0427 0.1608 0.0406 0.121 Uiso 1 1 calc R
C97 C 0.1173(4) 0.2347(4) 0.0147(3) 0.0727(19) Uani 1 1 d .
H97 H 0.1231 0.2777 0.0398 0.087 Uiso 1 1 calc R
C98 C 0.1509(3) 0.2256(4) -0.0284(3) 0.0684(18) Uani 1 1 d .
H98 H 0.1835 0.2613 -0.0392 0.082 Uiso 1 1 calc R
C99 C 0.1290(4) 0.1555(5) -0.0534(2) 0.078(2) Uani 1 1 d .
H99 H 0.1443 0.1344 -0.0845 0.093 Uiso 1 1 calc R
C100 C 0.0823(4) 0.1214(4) -0.0266(5) 0.105(3) Uani 1 1 d .
H100 H 0.0595 0.0723 -0.0355 0.126 Uiso 1 1 calc R
C101 C 0.7271(3) -0.1607(3) 0.4025(2) 0.0492(12) Uani 1 1 d .
H101 H 0.695 -0.1968 0.4136 0.059 Uiso 1 1 calc R
C102 C 0.7507(3) -0.0873(3) 0.4291(2) 0.0470(11) Uani 1 1 d .
H102 H 0.7366 -0.0663 0.4608 0.056 Uiso 1 1 calc R
C103 C 0.7979(3) -0.0524(3) 0.4001(2) 0.0480(11) Uani 1 1 d .
H103 H 0.8214 -0.0035 0.4087 0.058 Uiso 1 1 calc R
C104 C 0.8047(3) -0.1034(3) 0.3554(2) 0.0456(11) Uani 1 1 d .
H104 H 0.8339 -0.0943 0.3293 0.055 Uiso 1 1 calc R
C105 C 0.7606(3) -0.1693(3) 0.3567(2) 0.0472(11) Uani 1 1 d .
H105 H 0.7544 -0.2121 0.3314 0.057 Uiso 1 1 calc R
C106 C 0.5992(4) 0.4515(4) 0.4278(3) 0.0681(16) Uani 1 1 d .
C107 C 0.6534(5) 0.4486(4) 0.3975(3) 0.083(2) Uani 1 1 d .
H107 H 0.6643 0.492 0.3781 0.1 Uiso 1 1 calc R
C108 C 0.6911(5) 0.3800(5) 0.3965(3) 0.098(2) Uani 1 1 d .
H108 H 0.7292 0.3764 0.3768 0.117 Uiso 1 1 calc R
C109 C 0.6734(5) 0.3163(4) 0.4243(3) 0.0786(19) Uani 1 1 d .
H109 H 0.6986 0.2694 0.4224 0.094 Uiso 1 1 calc R
C110 C 0.6214(4) 0.3211(4) 0.4534(3) 0.0710(17) Uani 1 1 d .
H110 H 0.6104 0.2776 0.4726 0.085 Uiso 1 1 calc R
C111 C 0.5828(4) 0.3888(4) 0.4562(3) 0.0698(17) Uani 1 1 d .
H111 H 0.5461 0.392 0.4772 0.084 Uiso 1 1 calc R

loop_
_atom_site_aniso_label
_atom_site_aniso_U_11
_atom_site_aniso_U_22
_atom_site_aniso_U_33
_atom_site_aniso_U_23
_atom_site_aniso_U_13
_atom_site_aniso_U_12
Fe1 0.0305(3) 0.0379(4) 0.0371(4) 0.0066(2) 0.0082(3) 0.0052(2)
Fe2 0.0340(4) 0.0418(4) 0.0350(4) 0.0019(2) 0.0083(3) 0.0008(2)
Cl 0.0877(12) 0.0726(12) 0.1244(15) -0.0032(10) 0.0280(11) 0.0083(9)
C1 0.0290(19) 0.036(2) 0.0346(19) -0.0008(16) 0.0121(16) 0.0058(16)
C2 0.0246(18) 0.037(2) 0.0315(19) 0.0038(15) 0.0052(16) 0.0041(15)
C3 0.0229(18) 0.037(2) 0.0318(19) 0.0028(15) 0.0067(15) 0.0010(15)
C4 0.032(2) 0.034(2) 0.034(2) 0.0048(15) 0.0065(17) 0.0022(16)
C5 0.032(2) 0.032(2) 0.037(2) 0.0016(16) 0.0094(17) 0.0048(16)
C6 0.030(2) 0.036(2) 0.037(2) 0.0000(16) 0.0096(16) 0.0058(16)
C7 0.0264(19) 0.039(2) 0.0279(18) 0.0003(15) 0.0067(15) -0.0004(16)
C8 0.032(2) 0.035(2) 0.0277(18) 0.0030(14) 0.0094(16) 0.0007(16)
C9 0.034(2) 0.035(2) 0.0327(19) 0.0035(16) 0.0103(17) -0.0032(16)
C10 0.040(2) 0.027(2) 0.039(2) 0.0028(15) 0.0139(18) 0.0035(16)
C11 0.0251(19) 0.044(3) 0.0329(19) 0.0015(16) 0.0103(16) 0.0015(16)
C12 0.0255(18) 0.036(2) 0.036(2) 0.0021(15) 0.0126(16) -0.0028(15)
C13 0.0248(18) 0.033(2) 0.0293(18) -0.0040(14) 0.0033(15) -0.0005(15)
C14 0.032(2) 0.028(2) 0.0306(18) -0.0029(14) 0.0080(16) -0.0031(15)
C15 0.0298(19) 0.037(2) 0.0240(17) 0.0000(14) 0.0085(15) 0.0005(16)
C16 0.030(2) 0.037(2) 0.0281(18) 0.0040(15) 0.0098(16) 0.0005(16)
C17 0.034(2) 0.029(2) 0.035(2) 0.0043(15) 0.0105(17) -0.0009(16)
C18 0.031(2) 0.030(2) 0.040(2) 0.0015(15) 0.0102(17) -0.0038(16)
C19 0.032(2) 0.033(2) 0.037(2) -0.0063(15) 0.0139(17) 0.0047(16)
C20 0.031(2) 0.032(2) 0.041(2) -0.0028(16) 0.0126(17) 0.0042(16)
C21 0.0295(19) 0.037(2) 0.0312(19) -0.0001(15) 0.0151(16) 0.0017(15)
C22 0.0283(19) 0.032(2) 0.0315(18) 0.0008(14) 0.0125(16) -0.0019(15)
C23 0.0283(19) 0.027(2) 0.0329(18) -0.0038(14) 0.0080(15) -0.0039(15)
C24 0.0299(19) 0.034(2) 0.0230(17) -0.0052(14) 0.0049(15) 0.0005(15)
C25 0.032(2) 0.032(2) 0.0265(17) -0.0005(14) 0.0114(15) 0.0000(15)
C26 0.032(2) 0.033(2) 0.0291(18) 0.0002(14) 0.0118(16) -0.0051(16)
C27 0.034(2) 0.027(2) 0.037(2) 0.0060(15) 0.0148(17) -0.0008(15)
C28 0.037(2) 0.022(2) 0.039(2) -0.0047(15) 0.0109(17) -0.0017(15)
C29 0.036(2) 0.030(2) 0.041(2) -0.0084(16) 0.0144(18) 0.0018(16)
C30 0.035(2) 0.038(2) 0.0319(19) -0.0041(16) 0.0120(17) 0.0047(17)
C31 0.032(2) 0.036(2) 0.0249(17) 0.0016(14) 0.0089(15) -0.0013(16)
C32 0.0289(19) 0.033(2) 0.0330(19) 0.0050(15) 0.0112(16) -0.0042(16)
C33 0.033(2) 0.026(2) 0.0300(19) 0.0001(14) 0.0094(16) -0.0036(15)
C34 0.033(2) 0.026(2) 0.0293(18) -0.0027(14) 0.0098(16) -0.0014(15)
C35 0.0261(18) 0.035(2) 0.0296(18) -0.0006(14) 0.0112(15) 0.0023(15)
C36 0.031(2) 0.037(2) 0.0276(18) 0.0031(14) 0.0141(16) -0.0012(16)
C37 0.032(2) 0.030(2) 0.036(2) -0.0003(15) 0.0114(17) -0.0061(15)
C38 0.036(2) 0.028(2) 0.0345(19) -0.0043(15) 0.0109(16) -0.0043(16)
C39 0.036(2) 0.034(2) 0.036(2) -0.0026(16) 0.0148(17) 0.0041(17)
C40 0.037(2) 0.034(2) 0.0322(19) -0.0040(15) 0.0145(17) 0.0030(16)
C41 0.031(2) 0.039(2) 0.0235(17) 0.0019(14) 0.0100(15) 0.0012(16)
C42 0.0279(19) 0.029(2) 0.0300(18) 0.0050(14) 0.0079(15) -0.0009(15)
C43 0.0267(18) 0.028(2) 0.0303(19) 0.0034(14) 0.0048(15) 0.0010(15)
C44 0.0308(19) 0.029(2) 0.0247(17) -0.0007(13) 0.0063(15) 0.0035(15)
C45 0.0281(19) 0.031(2) 0.0298(18) -0.0027(14) 0.0101(16) 0.0023(15)
C46 0.0266(19) 0.033(2) 0.0340(19) 0.0023(15) 0.0115(16) -0.0021(15)
C47 0.0259(19) 0.030(2) 0.0355(19) 0.0005(15) 0.0089(16) -0.0033(15)
C48 0.030(2) 0.032(2) 0.0315(19) -0.0035(15) 0.0075(16) -0.0051(15)
C49 0.032(2) 0.032(2) 0.0327(19) -0.0070(15) 0.0079(16) -0.0023(16)
C50 0.032(2) 0.042(2) 0.0252(17) -0.0017(15) 0.0111(16) 0.0006(17)
C51 0.032(2) 0.033(2) 0.0302(18) 0.0022(15) 0.0093(16) -0.0023(16)
C52 0.033(2) 0.033(2) 0.0303(19) 0.0007(15) 0.0107(16) 0.0010(16)
C53 0.0246(18) 0.032(2) 0.0300(18) -0.0014(14) 0.0094(15) -0.0022(15)
C54 0.030(2) 0.033(2) 0.0291(18) -0.0022(14) 0.0071(16) -0.0027(16)
C55 0.030(2) 0.036(2) 0.0262(18) -0.0038(15) 0.0070(16) -0.0018(16)
C56 0.0277(19) 0.032(2) 0.0289(18) 0.0029(14) 0.0090(15) -0.0014(15)
C57 0.030(2) 0.030(2) 0.0303(18) 0.0020(14) 0.0073(16) 0.0032(15)
C58 0.0263(19) 0.034(2) 0.0312(18) 0.0010(15) 0.0091(16) 0.0035(15)
C59 0.0261(18) 0.036(2) 0.0277(18) -0.0016(14) 0.0066(15) 0.0006(15)
C60 0.031(2) 0.036(2) 0.0257(17) -0.0003(14) 0.0055(16) -0.0005(16)
C61 0.035(2) 0.046(3) 0.046(2) 0.0022(18) 0.0169(19) 0.0102(18)
C62 0.027(2) 0.052(3) 0.036(2) 0.0043(17) 0.0087(17) -0.0017(18)
C63 0.031(2) 0.049(3) 0.0256(19) 0.0014(16) 0.0036(16) -0.0016(17)
C64 0.035(2) 0.043(3) 0.040(2) 0.0116(17) 0.0095(18) 0.0015(18)
C65 0.046(3) 0.035(3) 0.056(3) 0.0020(19) 0.018(2) 0.0066(19)
C66 0.034(2) 0.039(2) 0.0324(19) 0.0080(16) 0.0118(17) 0.0017(17)
C67 0.041(2) 0.055(3) 0.041(2) 0.0097(19) 0.011(2) -0.003(2)
C68 0.059(3) 0.049(3) 0.053(3) 0.010(2) 0.017(2) -0.010(2)
C69 0.061(3) 0.073(4) 0.039(2) 0.023(2) 0.007(2) -0.005(3)
C70 0.051(3) 0.075(4) 0.035(2) 0.013(2) 0.007(2) -0.010(3)
C71 0.038(2) 0.058(3) 0.035(2) 0.0052(19) 0.0042(19) -0.009(2)
C72 0.040(2) 0.037(2) 0.031(2) -0.0016(15) 0.0096(18) -0.0008(17)
C73 0.042(3) 0.087(4) 0.033(2) -0.008(2) 0.011(2) -0.005(2)
C74 0.052(3) 0.134(6) 0.031(2) -0.016(3) 0.016(2) -0.004(3)
C75 0.049(3) 0.101(5) 0.030(2) -0.016(2) 0.004(2) -0.001(3)
C76 0.039(3) 0.082(4) 0.042(3) -0.008(2) 0.005(2) -0.007(2)
C77 0.040(2) 0.057(3) 0.035(2) -0.0030(18) 0.0125(19) -0.006(2)
C78 0.031(2) 0.044(3) 0.0289(19) -0.0008(16) 0.0095(17) -0.0067(17)
C79 0.042(2) 0.045(3) 0.035(2) -0.0004(17) 0.0066(19) -0.0074(19)
C80 0.046(3) 0.045(3) 0.039(2) -0.0021(18) 0.0095(19) -0.017(2)
C81 0.035(2) 0.059(3) 0.038(2) 0.0046(19) 0.0035(19) -0.014(2)
C82 0.038(2) 0.062(3) 0.045(3) 0.001(2) 0.007(2) -0.006(2)
C83 0.035(2) 0.041(3) 0.044(2) -0.0010(17) 0.0081(19) -0.0011(18)
C84 0.0260(19) 0.037(2) 0.0258(17) 0.0005(14) 0.0069(15) 0.0005(15)
C85 0.033(2) 0.046(3) 0.038(2) 0.0056(17) 0.0132(17) -0.0014(18)
C86 0.030(2) 0.056(3) 0.047(2) 0.004(2) 0.0116(19) -0.0020(19)
C87 0.034(2) 0.058(3) 0.053(3) 0.000(2) 0.017(2) 0.006(2)
C88 0.042(2) 0.041(3) 0.051(2) 0.0005(19) 0.019(2) 0.0099(19)
C89 0.031(2) 0.038(2) 0.047(2) -0.0034(17) 0.0146(18) 0.0024(17)
C90 0.0277(19) 0.035(2) 0.037(2) 0.0042(16) 0.0077(16) 0.0037(16)
C91 0.039(2) 0.038(3) 0.044(2) 0.0012(17) 0.0166(19) 0.0044(18)
C92 0.051(3) 0.037(3) 0.058(3) -0.0039(19) 0.026(2) 0.003(2)
C93 0.051(3) 0.038(3) 0.064(3) 0.004(2) 0.020(2) 0.008(2)
C94 0.047(3) 0.041(3) 0.048(2) 0.0093(19) 0.009(2) 0.010(2)
C95 0.042(2) 0.038(3) 0.044(2) -0.0013(18) 0.010(2) 0.0017(19)
C96 0.041(3) 0.169(9) 0.099(5) 0.087(6) 0.034(4) 0.050(5)
C97 0.069(4) 0.076(4) 0.056(3) 0.003(3) 0.001(3) 0.043(3)
C98 0.040(3) 0.077(4) 0.080(4) 0.045(3) 0.011(3) 0.009(3)
C99 0.067(4) 0.106(6) 0.045(3) 0.000(3) 0.000(3) 0.052(4)
C100 0.055(4) 0.054(4) 0.144(8) 0.028(5) -0.042(5) 0.001(3)
C101 0.043(3) 0.058(3) 0.041(2) 0.012(2) 0.008(2) 0.003(2)
C102 0.039(2) 0.055(3) 0.040(2) 0.0034(19) 0.006(2) -0.001(2)
C103 0.038(2) 0.052(3) 0.045(2) 0.002(2) 0.003(2) -0.001(2)
C104 0.033(2) 0.054(3) 0.046(2) 0.007(2) 0.0091(19) 0.0050(19)
C105 0.043(3) 0.045(3) 0.049(2) 0.0044(19) 0.010(2) 0.009(2)
C106 0.062(4) 0.066(4) 0.064(3) 0.000(3) 0.008(3) -0.001(3)
C107 0.104(5) 0.064(4) 0.080(4) 0.010(3) 0.031(4) 0.006(4)
C108 0.129(7) 0.084(6) 0.093(5) 0.008(4) 0.056(5) 0.014(5)
C109 0.107(5) 0.054(4) 0.072(4) 0.000(3) 0.028(4) 0.020(3)
C110 0.065(4) 0.063(4) 0.071(4) 0.003(3) 0.006(3) -0.007(3)
C111 0.053(3) 0.084(5) 0.059(3) 0.001(3) 0.002(3) -0.001(3)

loop_
_atom_type_symbol
_atom_type_description
_atom_type_scat_dispersion_real
_atom_type_scat_dispersion_imag
_atom_type_scat_source
C C 0.0033 0.0016 'International Tables Vol C Tables 4.2.6.8 and 6.1.1.4'
H H 0 0 'International Tables Vol C Tables 4.2.6.8 and 6.1.1.4'
Fe Fe 0.3463 0.8444 'International Tables Vol C Tables 4.2.6.8 and 6.1.1.4'
Cl Cl 0.1484 0.1585 'International Tables Vol C Tables 4.2.6.8 and 6.1.1.4'

loop_
_geom_angle_atom_site_label_1
_geom_angle_atom_site_label_2
_geom_angle_atom_site_label_3
_geom_angle
C100 Fe1 C99 39.0(3)
C100 Fe1 C97 66.7(3)
C99 Fe1 C97 66.1(2)
C100 Fe1 C96 39.6(4)
C99 Fe1 C96 65.9(3)
C97 Fe1 C96 40.1(3)
C100 Fe1 C98 66.2(3)
C99 Fe1 C98 39.4(3)
C97 Fe1 C98 39.2(3)
C96 Fe1 C98 66.3(3)
C100 Fe1 C1 131.0(3)
C99 Fe1 C1 168.3(3)
C97 Fe1 C1 118.8(2)
C96 Fe1 C1 110.2(2)
C98 Fe1 C1 150.7(2)
C100 Fe1 C5 168.4(4)
C99 Fe1 C5 150.9(3)
C97 Fe1 C5 109.5(2)
C96 Fe1 C5 130.6(3)
C98 Fe1 C5 118.4(2)
C1 Fe1 C5 40.01(16)
C100 Fe1 C3 119.0(3)
C99 Fe1 C3 110.2(2)
C97 Fe1 C3 167.0(3)
C96 Fe1 C3 151.4(4)
C98 Fe1 C3 130.1(2)
C1 Fe1 C3 67.45(15)
C5 Fe1 C3 67.21(15)
C100 Fe1 C4 150.6(4)
C99 Fe1 C4 118.5(2)
C97 Fe1 C4 129.4(3)
C96 Fe1 C4 167.8(4)
C98 Fe1 C4 109.21(19)
C1 Fe1 C4 67.69(16)
C5 Fe1 C4 40.25(16)
C3 Fe1 C4 40.09(16)
C100 Fe1 C2 110.4(2)
C99 Fe1 C2 130.6(3)
C97 Fe1 C2 151.7(2)
C96 Fe1 C2 119.1(3)
C98 Fe1 C2 167.9(2)
C1 Fe1 C2 40.30(15)
C5 Fe1 C2 67.40(15)
C3 Fe1 C2 40.13(15)
C4 Fe1 C2 67.68(16)
C102 Fe2 C103 39.73(19)
C102 Fe2 C105 68.1(2)
C103 Fe2 C105 67.9(2)
C102 Fe2 C101 40.95(19)
C103 Fe2 C101 67.8(2)
C105 Fe2 C101 40.3(2)
C102 Fe2 C104 67.53(19)
C103 Fe2 C104 40.67(19)
C105 Fe2 C104 39.89(19)
C101 Fe2 C104 67.4(2)
C102 Fe2 C58 167.24(18)
C103 Fe2 C58 129.78(18)
C105 Fe2 C58 117.80(18)
C101 Fe2 C58 150.53(19)
C104 Fe2 C58 109.04(17)
C102 Fe2 C57 151.72(18)
C103 Fe2 C57 167.18(18)
C105 Fe2 C57 108.33(18)
C101 Fe2 C57 117.89(18)
C104 Fe2 C57 128.76(18)
C58 Fe2 C57 39.94(15)
C102 Fe2 C60 109.54(18)
C103 Fe2 C60 118.59(18)
C105 Fe2 C60 167.69(18)
C101 Fe2 C60 130.16(18)
C104 Fe2 C60 151.60(18)
C58 Fe2 C60 67.19(15)
C57 Fe2 C60 67.64(15)
C102 Fe2 C59 129.57(17)
C103 Fe2 C59 109.15(18)
C105 Fe2 C59 150.48(18)
C101 Fe2 C59 168.21(18)
C104 Fe2 C59 118.35(18)
C58 Fe2 C59 40.05(15)
C57 Fe2 C59 67.64(15)
C60 Fe2 C59 40.22(15)
C102 Fe2 C56 118.85(17)
C103 Fe2 C56 151.29(19)
C105 Fe2 C56 129.37(18)
C101 Fe2 C56 109.14(18)
C104 Fe2 C56 166.84(18)
C58 Fe2 C56 67.29(15)
C57 Fe2 C56 40.41(15)
C60 Fe2 C56 40.17(16)
C59 Fe2 C56 67.66(15)
C5 C1 C2 108.1(3)
C5 C1 C6 124.4(3)
C2 C1 C6 123.5(4)
C5 C1 Fe1 70.1(2)
C2 C1 Fe1 70.4(2)
C6 C1 Fe1 143.2(3)
C3 C2 C1 107.3(4)
C3 C2 C7 124.1(4)
C1 C2 C7 125.0(4)
C3 C2 Fe1 69.7(2)
C1 C2 Fe1 69.3(2)
C7 C2 Fe1 142.9(3)
C2 C3 C4 108.8(4)
C2 C3 C8 124.1(4)
C4 C3 C8 123.6(4)
C2 C3 Fe1 70.2(2)
C4 C3 Fe1 70.2(2)
C8 C3 Fe1 142.6(3)
C3 C4 C5 107.1(4)
C3 C4 C9 124.5(4)
C5 C4 C9 124.8(4)
C3 C4 Fe1 69.8(2)
C5 C4 Fe1 69.4(2)
C9 C4 Fe1 142.8(3)
C1 C5 C4 108.7(4)
C1 C5 C10 124.5(4)
C4 C5 C10 123.2(4)
C1 C5 Fe1 69.9(2)
C4 C5 Fe1 70.3(2)
C10 C5 Fe1 142.9(3)
C1 C6 C61 115.4(3)
C1 C6 C11 105.7(3)
C61 C6 C11 113.8(4)
C1 C6 C19 105.8(3)
C61 C6 C19 113.9(3)
C11 C6 C19 100.8(3)
C2 C7 C13 106.8(3)
C2 C7 C62 116.0(3)
C13 C7 C62 112.3(3)
C2 C7 C12 106.3(3)
C13 C7 C12 100.7(3)
C62 C7 C12 113.4(3)
C3 C8 C63 115.7(3)
C3 C8 C14 106.4(3)
C63 C8 C14 113.2(3)
C3 C8 C15 106.6(3)
C63 C8 C15 113.2(3)
C14 C8 C15 100.4(3)
C4 C9 C16 106.2(3)
C4 C9 C64 115.8(3)
C16 C9 C64 113.2(3)
C4 C9 C17 106.0(3)
C16 C9 C17 100.6(3)
C64 C9 C17 113.6(3)
C5 C10 C18 106.5(3)
C5 C10 C65 116.0(3)
C18 C10 C65 113.8(4)
C5 C10 C20 105.3(3)
C18 C10 C20 101.1(3)
C65 C10 C20 112.6(4)
C12 C11 C21 118.8(4)
C12 C11 C6 125.8(4)
C21 C11 C6 109.2(3)
C11 C12 C22 120.2(3)
C11 C12 C7 123.5(4)
C22 C12 C7 108.9(3)
C14 C13 C23 118.5(3)
C14 C13 C7 124.5(4)
C23 C13 C7 109.7(3)
C13 C14 C24 120.3(3)
C13 C14 C8 123.8(4)
C24 C14 C8 109.2(3)
C16 C15 C25 120.2(4)
C16 C15 C8 123.7(4)
C25 C15 C8 109.1(3)
C15 C16 C26 118.5(4)
C15 C16 C9 124.8(4)
C26 C16 C9 109.9(3)
C18 C17 C27 119.7(4)
C18 C17 C9 124.2(4)
C27 C17 C9 109.1(3)
C17 C18 C28 119.3(4)
C17 C18 C10 124.9(4)
C28 C18 C10 108.7(3)
C20 C19 C30 119.5(4)
C20 C19 C6 124.7(4)
C30 C19 C6 109.1(4)
C19 C20 C29 119.7(4)
C19 C20 C10 125.0(3)
C29 C20 C10 108.6(4)
C31 C21 C30 119.8(4)
C31 C21 C11 121.6(4)
C30 C21 C11 108.7(3)
C32 C22 C23 119.0(4)
C32 C22 C12 121.1(4)
C23 C22 C12 109.4(3)
C33 C23 C22 119.2(3)
C33 C23 C13 121.6(4)
C22 C23 C13 109.0(3)
C34 C24 C25 119.5(3)
C34 C24 C14 120.7(4)
C25 C24 C14 109.4(3)
C35 C25 C24 118.9(3)
C35 C25 C15 121.3(4)
C24 C25 C15 109.3(3)
C36 C26 C27 119.5(3)
C36 C26 C16 121.8(4)
C27 C26 C16 108.0(4)
C37 C27 C26 118.1(4)
C37 C27 C17 121.7(4)
C26 C27 C17 109.7(3)
C38 C28 C29 119.2(4)
C38 C28 C18 121.1(4)
C29 C28 C18 109.6(4)
C39 C29 C28 120.1(4)
C39 C29 C20 120.5(4)
C28 C29 C20 109.3(3)
C40 C30 C21 118.5(4)
C40 C30 C19 121.3(4)
C21 C30 C19 109.2(3)
C21 C31 C32 119.2(3)
C21 C31 C41 121.0(4)
C32 C31 C41 108.1(3)
C22 C32 C31 118.9(4)
C22 C32 C42 121.4(4)
C31 C32 C42 109.3(3)
C23 C33 C34 119.7(3)
C23 C33 C43 120.9(4)
C34 C33 C43 108.9(3)
C24 C34 C33 119.1(4)
C24 C34 C44 120.8(4)
C33 C34 C44 109.5(3)
C25 C35 C36 119.0(3)
C25 C35 C45 121.6(4)
C36 C35 C45 108.9(3)
C26 C36 C35 119.1(3)
C26 C36 C46 122.0(4)
C35 C36 C46 108.6(3)
C27 C37 C38 118.4(4)
C27 C37 C47 121.9(4)
C38 C37 C47 109.4(3)
C28 C38 C37 119.7(4)
C28 C38 C48 121.4(4)
C37 C38 C48 107.9(4)
C29 C39 C40 120.6(4)
C29 C39 C49 120.5(4)
C40 C39 C49 108.5(4)
C30 C40 C39 118.3(4)
C30 C40 C50 121.6(4)
C39 C40 C50 109.8(4)
C50 C41 C31 119.6(4)
C50 C41 C51 124.6(4)
C31 C41 C51 109.9(3)
C43 C42 C32 119.3(3)
C43 C42 C51 124.1(3)
C32 C42 C51 109.9(3)
C42 C43 C33 120.2(4)
C42 C43 C52 124.8(3)
C33 C43 C52 109.4(3)
C45 C44 C34 119.9(3)
C45 C44 C52 124.9(3)
C34 C44 C52 108.8(3)
C44 C45 C35 119.3(3)
C44 C45 C53 124.4(3)
C35 C45 C53 109.9(3)
C47 C46 C36 118.4(4)
C47 C46 C53 124.1(3)
C36 C46 C53 110.1(3)
C46 C47 C37 120.0(3)
C46 C47 C54 124.9(4)
C37 C47 C54 109.2(3)
C49 C48 C38 118.8(4)
C49 C48 C54 125.6(4)
C38 C48 C54 109.5(3)
C48 C49 C39 119.9(4)
C48 C49 C55 124.8(4)
C39 C49 C55 109.2(4)
C41 C50 C40 119.5(4)
C41 C50 C55 124.6(4)
C40 C50 C55 109.1(4)
C56 C51 C66 116.4(3)
C56 C51 C41 106.7(3)
C66 C51 C41 112.8(3)
C56 C51 C42 106.4(3)
C66 C51 C42 113.4(3)
C41 C51 C42 99.6(3)
C57 C52 C90 119.0(3)
C57 C52 C43 106.8(3)
C90 C52 C43 109.0(3)
C57 C52 C44 105.5(3)
C90 C52 C44 114.7(3)
C43 C52 C44 100.0(3)
C58 C53 C84 113.9(3)
C58 C53 C46 106.5(3)
C84 C53 C46 116.1(3)
C58 C53 C45 105.9(3)
C84 C53 C45 113.2(3)
C46 C53 C45 99.8(3)
C59 C54 C48 105.5(3)
C59 C54 C78 118.4(3)
C48 C54 C78 112.9(3)
C59 C54 C47 106.3(3)
C48 C54 C47 100.7(3)
C78 C54 C47 111.4(3)
C60 C55 C49 106.0(3)
C60 C55 C72 116.9(3)
C49 C55 C72 111.2(3)
C60 C55 C50 106.2(3)
C49 C55 C50 100.2(3)
C72 C55 C50 114.7(3)
C60 C56 C57 107.3(3)
C60 C56 C51 124.0(4)
C57 C56 C51 124.7(3)
C60 C56 Fe2 69.6(2)
C57 C56 Fe2 69.0(2)
C51 C56 Fe2 144.4(3)
C58 C57 C56 107.9(3)
C58 C57 C52 125.2(3)
C56 C57 C52 122.6(4)
C58 C57 Fe2 70.0(2)
C56 C57 Fe2 70.6(2)
C52 C57 Fe2 143.6(3)
C57 C58 C59 109.2(3)
C57 C58 C53 123.8(3)
C59 C58 C53 123.9(4)
C57 C58 Fe2 70.1(2)
C59 C58 Fe2 70.4(2)
C53 C58 Fe2 141.7(3)
C58 C59 C60 107.3(3)
C58 C59 C54 124.0(3)
C60 C59 C54 124.6(4)
C58 C59 Fe2 69.5(2)
C60 C59 Fe2 69.9(2)
C54 C59 Fe2 144.0(3)
C56 C60 C59 108.4(3)
C56 C60 C55 123.9(4)
C59 C60 C55 123.3(4)
C56 C60 Fe2 70.2(2)
C59 C60 Fe2 69.9(2)
C55 C60 Fe2 144.7(3)
C6 C61 H61A 109.5
C6 C61 H61B 109.5
H61A C61 H61B 109.5
C6 C61 H61C 109.5
H61A C61 H61C 109.5
H61B C61 H61C 109.5
C7 C62 H62A 109.5
C7 C62 H62B 109.5
H62A C62 H62B 109.5
C7 C62 H62C 109.5
H62A C62 H62C 109.5
H62B C62 H62C 109.5
C8 C63 H63A 109.5
C8 C63 H63B 109.5
H63A C63 H63B 109.5
C8 C63 H63C 109.5
H63A C63 H63C 109.5
H63B C63 H63C 109.5
C9 C64 H64A 109.5
C9 C64 H64B 109.5
H64A C64 H64B 109.5
C9 C64 H64C 109.5
H64A C64 H64C 109.5
H64B C64 H64C 109.5
C10 C65 H65A 109.5
C10 C65 H65B 109.5
H65A C65 H65B 109.5
C10 C65 H65C 109.5
H65A C65 H65C 109.5
H65B C65 H65C 109.5
C67 C66 C71 118.0(4)
C67 C66 C51 122.5(3)
C71 C66 C51 119.5(4)
C66 C67 C68 120.5(4)
C66 C67 H67 119.7
C68 C67 H67 119.7
C69 C68 C67 120.2(5)
C69 C68 H68 119.9
C67 C68 H68 119.9
C68 C69 C70 119.9(4)
C68 C69 H69 120
C70 C69 H69 120
C69 C70 C71 120.9(4)
C69 C70 H70 119.5
C71 C70 H70 119.5
C70 C71 C66 120.3(4)
C70 C71 H71 119.9
C66 C71 H71 119.9
C73 C72 C77 118.9(4)
C73 C72 C55 122.0(4)
C77 C72 C55 119.0(4)
C72 C73 C74 120.2(5)
C72 C73 H73 119.9
C74 C73 H73 119.9
C75 C74 C73 120.7(5)
C75 C74 H74 119.7
C73 C74 H74 119.7
C76 C75 C74 119.0(4)
C76 C75 H75 120.5
C74 C75 H75 120.5
C75 C76 C77 120.2(5)
C75 C76 H76 119.9
C77 C76 H76 119.9
C76 C77 C72 120.9(4)
C76 C77 H77 119.5
C72 C77 H77 119.5
C79 C78 C83 118.4(4)
C79 C78 C54 120.9(4)
C83 C78 C54 120.7(4)
C78 C79 C80 120.6(5)
C78 C79 H79 119.7
C80 C79 H79 119.7
C81 C80 C79 120.2(4)
C81 C80 H80 119.9
C79 C80 H80 119.9
C80 C81 C82 119.7(4)
C80 C81 H81 120.2
C82 C81 H81 120.2
C83 C82 C81 119.6(5)
C83 C82 H82 120.2
C81 C82 H82 120.2
C82 C83 C78 121.5(5)
C82 C83 H83 119.3
C78 C83 H83 119.3
C85 C84 C89 119.1(4)
C85 C84 C53 121.8(4)
C89 C84 C53 119.1(4)
C84 C85 C86 120.1(4)
C84 C85 H85 120
C86 C85 H85 120
C87 C86 C85 120.3(4)
C87 C86 H86 119.9
C85 C86 H86 119.9
C86 C87 C88 119.9(4)
C86 C87 H87 120
C88 C87 H87 120
C87 C88 C89 119.9(4)
C87 C88 H88 120.1
C89 C88 H88 120.1
C88 C89 C84 120.7(4)
C88 C89 H89 119.6
C84 C89 H89 119.6
C91 C90 C95 118.7(4)
C91 C90 C52 121.7(3)
C95 C90 C52 118.8(4)
C92 C91 C90 119.5(4)
C92 C91 H91 120.2
C90 C91 H91 120.2
C93 C92 C91 121.9(4)
C93 C92 H92 119
C91 C92 H92 119
C92 C93 C94 119.0(5)
C92 C93 H93 120.5
C94 C93 H93 120.5
C93 C94 C95 120.3(4)
C93 C94 H94 119.8
C95 C94 H94 119.8
C90 C95 C94 120.4(4)
C90 C95 H95 119.8
C94 C95 H95 119.8
C100 C96 C97 107.3(7)
C100 C96 Fe1 69.7(4)
C97 C96 Fe1 69.8(3)
C100 C96 H96 126.4
C97 C96 H96 126.4
Fe1 C96 H96 125.7
C98 C97 C96 107.8(6)
C98 C97 Fe1 70.8(3)
C96 C97 Fe1 70.2(3)
C98 C97 H97 126.1
C96 C97 H97 126.1
Fe1 C97 H97 124.5
C97 C98 C99 107.7(6)
C97 C98 Fe1 70.0(3)
C99 C98 Fe1 69.7(3)
C97 C98 H98 126.1
C99 C98 H98 126.1
Fe1 C98 H98 125.7
C100 C99 C98 109.0(7)
C100 C99 Fe1 70.3(4)
C98 C99 Fe1 70.8(3)
C100 C99 H99 125.5
C98 C99 H99 125.5
Fe1 C99 H99 124.9
C99 C100 C96 108.3(7)
C99 C100 Fe1 70.7(4)
C96 C100 Fe1 70.7(4)
C99 C100 H100 125.9
C96 C100 H100 125.9
Fe1 C100 H100 124.4
C105 C101 C102 107.4(4)
C105 C101 Fe2 69.8(3)
C102 C101 Fe2 69.3(3)
C105 C101 H101 126.3
C102 C101 H101 126.3
Fe2 C101 H101 126.2
C103 C102 C101 108.1(5)
C103 C102 Fe2 70.2(3)
C101 C102 Fe2 69.8(3)
C103 C102 H102 125.9
C101 C102 H102 125.9
Fe2 C102 H102 125.6
C102 C103 C104 108.0(5)
C102 C103 Fe2 70.0(3)
C104 C103 Fe2 69.9(3)
C102 C103 H103 126
C104 C103 H103 126
Fe2 C103 H103 125.6
C105 C104 C103 108.2(4)
C105 C104 Fe2 69.9(3)
C103 C104 Fe2 69.4(3)
C105 C104 H104 125.9
C103 C104 H104 125.9
Fe2 C104 H104 126.4
C104 C105 C101 108.2(5)
C104 C105 Fe2 70.2(3)
C101 C105 Fe2 69.9(3)
C104 C105 H105 125.9
C101 C105 H105 125.9
Fe2 C105 H105 125.6
C107 C106 C111 121.8(6)
C107 C106 Cl 118.7(5)
C111 C106 Cl 119.5(6)
C106 C107 C108 117.6(7)
C106 C107 H107 121.2
C108 C107 H107 121.2
C107 C108 C109 120.7(8)
C107 C108 H108 119.6
C109 C108 H108 119.6
C110 C109 C108 120.2(7)
C110 C109 H109 119.9
C108 C109 H109 119.9
C109 C110 C111 121.2(6)
C109 C110 H110 119.4
C111 C110 H110 119.4
C106 C111 C110 118.5(7)
C106 C111 H111 120.7
C110 C111 H111 120.7

loop_
_geom_bond_atom_site_label_1
_geom_bond_atom_site_label_2
_geom_bond_distance
Fe1 C100 2.020(6)
Fe1 C99 2.024(5)
Fe1 C97 2.028(5)
Fe1 C96 2.033(6)
Fe1 C98 2.038(5)
Fe1 C1 2.072(4)
Fe1 C5 2.075(4)
Fe1 C3 2.081(4)
Fe1 C4 2.086(4)
Fe1 C2 2.087(4)
Fe2 C102 2.058(4)
Fe2 C103 2.060(4)
Fe2 C105 2.063(5)
Fe2 C101 2.065(5)
Fe2 C104 2.067(5)
Fe2 C58 2.074(4)
Fe2 C57 2.074(4)
Fe2 C60 2.087(4)
Fe2 C59 2.086(4)
Fe2 C56 2.095(4)
Cl C106 1.743(7)
C1 C5 1.419(6)
C1 C2 1.433(6)
C1 C6 1.518(6)
C2 C3 1.430(6)
C2 C7 1.489(6)
C3 C4 1.428(6)
C3 C8 1.506(6)
C4 C5 1.431(6)
C4 C9 1.498(6)
C5 C10 1.518(6)
C6 C61 1.538(6)
C6 C11 1.538(6)
C6 C19 1.545(5)
C7 C13 1.542(5)
C7 C62 1.553(5)
C7 C12 1.559(5)
C8 C63 1.543(5)
C8 C14 1.546(5)
C8 C15 1.548(5)
C9 C16 1.540(6)
C9 C64 1.549(5)
C9 C17 1.554(5)
C10 C18 1.533(6)
C10 C65 1.549(6)
C10 C20 1.551(6)
C11 C12 1.366(6)
C11 C21 1.455(5)
C12 C22 1.443(5)
C13 C14 1.378(6)
C13 C23 1.445(5)
C14 C24 1.438(5)
C15 C16 1.370(6)
C15 C25 1.438(5)
C16 C26 1.460(5)
C17 C18 1.367(6)
C17 C27 1.446(6)
C18 C28 1.453(5)
C19 C20 1.366(6)
C19 C30 1.445(6)
C20 C29 1.450(5)
C21 C31 1.389(6)
C21 C30 1.434(6)
C22 C32 1.402(5)
C22 C23 1.438(5)
C23 C33 1.386(5)
C24 C34 1.406(5)
C24 C25 1.424(6)
C25 C35 1.402(5)
C26 C36 1.389(6)
C26 C27 1.440(6)
C27 C37 1.403(5)
C28 C38 1.398(6)
C28 C29 1.414(6)
C29 C39 1.389(6)
C30 C40 1.409(5)
C31 C32 1.440(6)
C31 C41 1.459(5)
C32 C42 1.440(5)
C33 C34 1.423(6)
C33 C43 1.455(5)
C34 C44 1.446(5)
C35 C36 1.438(6)
C35 C45 1.443(5)
C36 C46 1.450(5)
C37 C38 1.436(6)
C37 C47 1.438(6)
C38 C48 1.456(5)
C39 C40 1.421(6)
C39 C49 1.462(6)
C40 C50 1.441(6)
C41 C50 1.366(6)
C41 C51 1.548(6)
C42 C43 1.358(6)
C42 C51 1.556(5)
C43 C52 1.541(5)
C44 C45 1.366(5)
C44 C52 1.563(5)
C45 C53 1.551(5)
C46 C47 1.378(6)
C46 C53 1.542(5)
C47 C54 1.537(5)
C48 C49 1.362(6)
C48 C54 1.529(6)
C49 C55 1.540(6)
C50 C55 1.553(5)
C51 C56 1.503(6)
C51 C66 1.525(5)
C52 C57 1.512(5)
C52 C90 1.536(6)
C53 C58 1.521(5)
C53 C84 1.527(5)
C54 C59 1.521(6)
C54 C78 1.534(5)
C55 C60 1.522(6)
C55 C72 1.543(5)
C56 C60 1.436(6)
C56 C57 1.440(5)
C57 C58 1.417(6)
C58 C59 1.424(5)
C59 C60 1.435(6)
C61 H61A 0.98
C61 H61B 0.98
C61 H61C 0.98
C62 H62A 0.98
C62 H62B 0.98
C62 H62C 0.98
C63 H63A 0.98
C63 H63B 0.98
C63 H63C 0.98
C64 H64A 0.98
C64 H64B 0.98
C64 H64C 0.98
C65 H65A 0.98
C65 H65B 0.98
C65 H65C 0.98
C66 C67 1.401(6)
C66 C71 1.404(6)
C67 C68 1.403(6)
C67 H67 0.95
C68 C69 1.371(7)
C68 H68 0.95
C69 C70 1.376(8)
C69 H69 0.95
C70 C71 1.388(6)
C70 H70 0.95
C71 H71 0.95
C72 C73 1.370(6)
C72 C77 1.387(6)
C73 C74 1.395(6)
C73 H73 0.95
C74 C75 1.379(8)
C74 H74 0.95
C75 C76 1.378(7)
C75 H75 0.95
C76 C77 1.383(6)
C76 H76 0.95
C77 H77 0.95
C78 C79 1.382(6)
C78 C83 1.387(6)
C79 C80 1.406(6)
C79 H79 0.95
C80 C81 1.368(7)
C80 H80 0.95
C81 C82 1.395(7)
C81 H81 0.95
C82 C83 1.384(6)
C82 H82 0.95
C83 H83 0.95
C84 C85 1.394(6)
C84 C89 1.398(6)
C85 C86 1.406(6)
C85 H85 0.95
C86 C87 1.386(7)
C86 H86 0.95
C87 C88 1.392(7)
C87 H87 0.95
C88 C89 1.395(6)
C88 H88 0.95
C89 H89 0.95
C90 C91 1.398(6)
C90 C95 1.397(6)
C91 C92 1.385(6)
C91 H91 0.95
C92 C93 1.373(7)
C92 H92 0.95
C93 C94 1.381(7)
C93 H93 0.95
C94 C95 1.397(6)
C94 H94 0.95
C95 H95 0.95
C96 C100 1.372(12)
C96 C97 1.391(11)
C96 H96 0.95
C97 C98 1.365(9)
C97 H97 0.95
C98 C99 1.371(10)
C98 H98 0.95
C99 C100 1.350(11)
C99 H99 0.95
C100 H100 0.95
C101 C105 1.421(7)
C101 C102 1.442(7)
C101 H101 0.95
C102 C103 1.399(7)
C102 H102 0.95
C103 C104 1.434(7)
C103 H103 0.95
C104 C105 1.409(7)
C104 H104 0.95
C105 H105 0.95
C106 C107 1.387(9)
C106 C111 1.383(9)
C107 C108 1.389(10)
C107 H107 0.95
C108 C109 1.397(10)
C108 H108 0.95
C109 C110 1.336(9)
C109 H109 0.95
C110 C111 1.391(9)
C110 H110 0.95
C111 H111 0.95
